data_1000432
loop_
_publ_author_name
'Lacorre, P'
'Hervieu, M'
'Pannetier, J'
'Choisnet, J'
'Raveau, B'

_publ_section_title
;
Neutron diffraction study of Li1+x (Li2x/3 Fe1-x Sn1+x/3) O4, a
nonstoichiometric ramsdellite and its transition to a double hexagonal
close packed structure for x = 0
;
_journal_coden_ASTM JSSCBI
_journal_name_full 'Journal of Solid State Chemistry'
_journal_page_first 196
_journal_page_last 203
_journal_paper_doi 10.1016/0022-4596(83)90188-3
_journal_volume 50
_journal_year 1983
_chemical_formula_structural 'Li Fe Sn O4'
_chemical_formula_sum 'Fe Li O4 Sn'
_chemical_name_common '(Ramsdellite group)'
_chemical_name_systematic 'Lithium iron(III) tin(IV) oxide'
_space_group_IT_number 62
_symmetry_cell_setting orthorhombic
_symmetry_Int_Tables_number 62
_symmetry_space_group_name_Hall '-P 2n 2a'
_symmetry_space_group_name_H-M 'P m c n'
_cell_angle_alpha 90
_cell_angle_beta 90
_cell_angle_gamma 90
_cell_formula_units_Z 2
_cell_length_a 3.066(1)
_cell_length_b 5.066(1)
_cell_length_c 9.874(2)
_cell_volume 153.4
_exptl_crystal_density_meas 5.32
_refine_ls_R_factor_all 0.015
_cod_database_code 1000432

loop_
_symmetry_equiv_pos_as_xyz
x,y,z
1/2-x,1/2-y,1/2+z
1/2+x,-y,-z
-x,1/2+y,1/2-z
-x,-y,-z
1/2+x,1/2+y,1/2-z
1/2-x,y,z
x,1/2-y,1/2+z

loop_
_atom_site_label
_atom_site_type_symbol
_atom_site_symmetry_multiplicity
_atom_site_Wyckoff_symbol
_atom_site_fract_x
_atom_site_fract_y
_atom_site_fract_z
_atom_site_occupancy
_atom_site_attached_hydrogens
_atom_site_calc_flag
Li1 Li1+ 4 c 0.25 0.935(6) 0.466(3) 0.38 0 d
Li2 Li1+ 4 c 0.25 0.972(25) 0.605(4) 0.12 0 d
Fe1 Fe3+ 4 c 0.25 0.9861(7) 0.1419(2) 0.5 0 d
Sn1 Sn4+ 4 c 0.25 0.9861(7) 0.1419(2) 0.5 0 d
O1 O2- 4 c 0.25 0.7076(5) 0.2828(3) 1. 0 d
O2 O2- 4 c 0.25 0.2039(6) -0.0394(4) 1. 0 d

loop_
_atom_type_symbol
_atom_type_oxidation_number
Li1+ 1.000
Fe3+ 3.000
Sn4+ 4.000
O2- -2.000
